data_2016973
loop_
_publ_author_name
'Calmuschi-Cula, Beatrice'
'Kalf, Irmgard'
'Timofte, Claudia'
'Englert, Ulli'

_publ_section_title
;
 Robust packing in cyclopalladated primary amines: isomorphous crystal
 structures of four complexes with varying substitution patterns
;
_journal_coeditor_code LG3003
_journal_issue 2
_journal_name_full 'Acta Crystallographica Section C'
_journal_page_first m48
_journal_page_last m51
_journal_paper_doi 10.1107/S0108270108043631
_journal_volume 65
_journal_year 2009
_chemical_formula_iupac '[Pd (C8 H10 N) Cl (C5 H5 N)]'
_chemical_formula_moiety 'C13 H15 Cl N2 Pd'
_chemical_formula_sum 'C13 H15 Cl N2 Pd'
_chemical_formula_weight 341.12
_chemical_name_systematic
;
(<i>SP</i>-4-4)-[<i>rac</i>-2-(1-aminoethyl)phenyl-
\k^2^<i>C</i>^1^,<i>N</i>]chlorido(pyridine-\k<i>N</i>)palladium(II)
;
_space_group_IT_number 88
_symmetry_cell_setting tetragonal
_symmetry_space_group_name_Hall '-I 4ad'
_symmetry_space_group_name_H-M 'I 41/a :2'
_atom_sites_solution_hydrogens geom
_atom_sites_solution_primary direct
_atom_sites_solution_secondary difmap
_audit_creation_method SHELXL-97
_cell_angle_alpha 90.00
_cell_angle_beta 90.00
_cell_angle_gamma 90.00
_cell_formula_units_Z 16
_cell_length_a 18.3310(8)
_cell_length_b 18.3310(8)
_cell_length_c 15.5123(14)
_cell_measurement_reflns_used 7745
_cell_measurement_temperature 100(2)
_cell_measurement_theta_max 26.63
_cell_measurement_theta_min 2.22
_cell_volume 5212.5(6)
_computing_cell_refinement 'SAINT-Plus (Bruker, 1999)'
_computing_data_collection 'SMART (Bruker, 2001)'
_computing_data_reduction 'SAINT-Plus (Bruker, 1999)'
_computing_molecular_graphics 'PLATON (Spek, 2003)'
_computing_publication_material 'SHELXL97 (Sheldrick, 2008)'
_computing_structure_refinement 'SHELXL97 (Sheldrick, 2008)'
_computing_structure_solution 'SHELXS97 (Sheldrick, 2008)'
_diffrn_ambient_temperature 100(2)
_diffrn_measured_fraction_theta_full 1.000
_diffrn_measured_fraction_theta_max 1.000
_diffrn_measurement_device_type 'Bruker SMART APEX CCD'
_diffrn_measurement_method '\w scans'
_diffrn_radiation_monochromator graphite
_diffrn_radiation_source 'fine-focus sealed tube'
_diffrn_radiation_type MoK\a
_diffrn_radiation_wavelength 0.71073
_diffrn_reflns_av_R_equivalents 0.0744
_diffrn_reflns_av_sigmaI/netI 0.0469
_diffrn_reflns_limit_h_max 23
_diffrn_reflns_limit_h_min -23
_diffrn_reflns_limit_k_max 23
_diffrn_reflns_limit_k_min -23
_diffrn_reflns_limit_l_max 20
_diffrn_reflns_limit_l_min -20
_diffrn_reflns_number 33317
_diffrn_reflns_theta_full 27.48
_diffrn_reflns_theta_max 27.48
_diffrn_reflns_theta_min 2.22
_diffrn_standards_decay_% 'no decay'
_diffrn_standards_interval_count 0
_diffrn_standards_interval_time 0
_diffrn_standards_number 0
_exptl_absorpt_coefficient_mu 1.607
_exptl_absorpt_correction_T_max 0.9385
_exptl_absorpt_correction_T_min 0.7088
_exptl_absorpt_correction_type multi-scan
_exptl_absorpt_process_details '(SADABS; Bruker, 2004)'
_exptl_crystal_colour 'light yellow'
_exptl_crystal_density_diffrn 1.739
_exptl_crystal_density_method 'not measured'
_exptl_crystal_description rod
_exptl_crystal_F_000 2720
_exptl_crystal_size_max 0.23
_exptl_crystal_size_mid 0.08
_exptl_crystal_size_min 0.04
_refine_diff_density_max .412
_refine_diff_density_min -.499
_refine_ls_extinction_method none
_refine_ls_goodness_of_fit_ref 1.107
_refine_ls_hydrogen_treatment constr
_refine_ls_matrix_type full
_refine_ls_number_parameters 153
_refine_ls_number_reflns 2990
_refine_ls_number_restraints 3
_refine_ls_restrained_S_all 1.111
_refine_ls_R_factor_all 0.0504
_refine_ls_R_factor_gt 0.0376
_refine_ls_shift/su_max 0.001
_refine_ls_shift/su_mean 0.000
_refine_ls_structure_factor_coef Fsqd
_refine_ls_weighting_details 'calc w=1/[\s^2^(Fo^2^)+(0.0252P)^2^+0.0000P] where P=(Fo^2^+2Fc^2^)/3'
_refine_ls_weighting_scheme calc
_refine_ls_wR_factor_gt 0.0695
_refine_ls_wR_factor_ref 0.0728
_reflns_number_gt 2544
_reflns_number_total 2990
_reflns_threshold_expression >2sigma(I)
_cod_data_source_file lg3003.cif
_cod_data_source_block I
_cod_depositor_comments
;
The following automatic conversions were performed:
'_symmetry_cell_setting' value 'Tetragonal' changed to 'tetragonal'
according to '/home/saulius/struct/CIF-dictionaries/cif_core.dic'
dictionary named 'cif_core.dic' version 2.4.1 from 2010-06-29.

Automatic conversion script
Id: cif_fix_enum 1527 2010-12-29 10:47:43Z saulius 

The following automatic conversions were performed:

'_symmetry_cell_setting' value 'Tetragonal' changed to 'tetragonal'
according to /home/saulius/struct/CIF-dictionaries/cif_core.dic
dictionary named 'cif_core.dic' version 2.4.1 from 2010-06-29.

Automatic conversion script
Id: cif_fix_values 1715 2011-07-08 13:25:40Z adriana 
;
_cod_original_sg_symbol_H-M 'I 41/a'
_cod_database_code 2016973
_cod_database_fobs_code 2016973

loop_
_symmetry_equiv_pos_as_xyz
'x, y, z'
'-y+3/4, x+1/4, z+1/4'
'-x+1/2, -y, z+1/2'
'y+3/4, -x+3/4, z+3/4'
'x+1/2, y+1/2, z+1/2'
'-y+5/4, x+3/4, z+3/4'
'-x+1, -y+1/2, z+1'
'y+5/4, -x+5/4, z+5/4'
'-x, -y, -z'
'y-3/4, -x-1/4, -z-1/4'
'x-1/2, y, -z-1/2'
'-y-3/4, x-3/4, -z-3/4'
'-x+1/2, -y+1/2, -z+1/2'
'y-1/4, -x+1/4, -z+1/4'
'x, y+1/2, -z'
'-y-1/4, x-1/4, -z-1/4'

loop_
_atom_site_type_symbol
_atom_site_label
_atom_site_fract_x
_atom_site_fract_y
_atom_site_fract_z
_atom_site_U_iso_or_equiv
_atom_site_adp_type
_atom_site_calc_flag
_atom_site_refinement_flags
_atom_site_occupancy
_atom_site_disorder_assembly
_atom_site_disorder_group
Pd Pd1 -0.002463(16) 0.144743(15) 0.326117(17) 0.02494(10) Uani d . 1 B .
Cl Cl1 -0.09244(5) 0.14173(5) 0.21217(6) 0.0316(2) Uani d . 1 . .
N N1 -0.07996(16) 0.10875(17) 0.41065(18) 0.0264(7) Uani d . 1 . .
N N2 0.07978(15) 0.17804(16) 0.24763(18) 0.0259(7) Uani d D 1 . .
H H2A 0.0777 0.1514 0.1974 0.031 Uiso calc R 1 A 1
H H2B 0.0721 0.2262 0.2335 0.031 Uiso calc R 1 A 1
C C1 -0.1383(2) 0.1505(2) 0.4285(3) 0.0402(10) Uani d . 1 . .
H H1 -0.1402 0.1999 0.4043 0.052 Uiso calc R 1 . .
C C2 -0.1954(2) 0.1274(2) 0.4789(3) 0.0387(10) Uani d . 1 . .
H H2 -0.2369 0.1597 0.4900 0.050 Uiso calc R 1 . .
C C3 -0.1935(2) 0.0592(2) 0.5131(2) 0.0357(10) Uani d . 1 . .
H H3 -0.2336 0.0415 0.5493 0.046 Uiso calc R 1 . .
C C4 -0.1345(2) 0.0157(2) 0.4960(2) 0.0384(10) Uani d . 1 . .
H H4 -0.1315 -0.0335 0.5204 0.050 Uiso calc R 1 . .
C C5 -0.0796(2) 0.0418(2) 0.4445(2) 0.0328(9) Uani d . 1 . .
H H5 -0.0381 0.0097 0.4320 0.043 Uiso calc R 1 . .
C C7 0.1561(3) 0.1706(3) 0.2855(3) 0.0261(12) Uiso d PD 0.717(5) B 1
H H7 0.1851 0.2139 0.2716 0.034 Uiso calc PR 0.717(5) B 1
C C14 0.1937(3) 0.1030(3) 0.2520(3) 0.0303(12) Uiso d PD 0.717(5) B 1
H H14A 0.2431 0.1003 0.2758 0.039 Uiso calc PR 0.717(5) B 1
H H14B 0.1962 0.1050 0.1890 0.039 Uiso calc PR 0.717(5) B 1
H H14C 0.1660 0.0597 0.2696 0.039 Uiso calc PR 0.717(5) B 1
C C7A 0.1463(6) 0.1441(8) 0.2819(7) 0.0261(12) Uiso d PD 0.283(5) B 2
H H7A 0.1475 0.0912 0.2726 0.034 Uiso calc PR 0.283(5) B 2
C C14A 0.2083(7) 0.1830(7) 0.2382(8) 0.0303(12) Uiso d PD 0.283(5) B 2
H H14D 0.2012 0.1816 0.1756 0.039 Uiso calc PR 0.283(5) B 2
H H14E 0.2544 0.1590 0.2529 0.039 Uiso calc PR 0.283(5) B 2
H H14F 0.2098 0.2339 0.2576 0.039 Uiso calc PR 0.283(5) B 2
C C8 0.1454(2) 0.1653(2) 0.3806(2) 0.0316(9) Uani d D 1 . .
C C9 0.0746(2) 0.15690(19) 0.4130(2) 0.0273(8) Uani d . 1 B .
C C10 0.0642(2) 0.16338(19) 0.5023(2) 0.0307(9) Uani d . 1 . .
H H10 0.0149 0.1601 0.5266 0.040 Uiso calc R 1 B .
C C11 0.1234(2) 0.1744(2) 0.5564(2) 0.0337(9) Uani d . 1 B .
H H11 0.1155 0.1791 0.6186 0.044 Uiso calc R 1 . .
C C12 0.1933(2) 0.1790(2) 0.5239(3) 0.0376(10) Uani d . 1 . .
H H12 0.2350 0.1849 0.5629 0.049 Uiso calc R 1 B .
C C13 0.2041(2) 0.1751(2) 0.4358(3) 0.0411(11) Uani d . 1 B .
H H13 0.2535 0.1794 0.4122 0.053 Uiso calc R 1 . .

loop_
_atom_site_aniso_label
_atom_site_aniso_U_11
_atom_site_aniso_U_22
_atom_site_aniso_U_33
_atom_site_aniso_U_12
_atom_site_aniso_U_13
_atom_site_aniso_U_23
Pd1 0.03454(19) 0.02437(17) 0.01590(14) 0.00378(13) 0.00342(12) 0.00117(11)
Cl1 0.0430(6) 0.0328(5) 0.0189(4) -0.0042(4) -0.0022(4) 0.0002(4)
N1 0.0296(17) 0.0328(18) 0.0167(15) 0.0003(14) 0.0003(13) 0.0009(13)
N2 0.0319(18) 0.0276(17) 0.0181(16) 0.0063(13) 0.0017(13) 0.0024(13)
C1 0.042(3) 0.037(2) 0.041(3) 0.012(2) 0.007(2) 0.009(2)
C2 0.031(2) 0.048(3) 0.037(2) 0.009(2) 0.0071(19) 0.004(2)
C3 0.043(3) 0.041(2) 0.024(2) -0.017(2) 0.0068(18) -0.0031(18)
C4 0.058(3) 0.027(2) 0.031(2) -0.005(2) 0.011(2) 0.0014(18)
C5 0.048(3) 0.028(2) 0.023(2) 0.0062(18) 0.0022(18) 0.0014(16)
C8 0.036(2) 0.037(2) 0.022(2) 0.0122(18) 0.0021(17) 0.0034(17)
C9 0.035(2) 0.027(2) 0.0198(18) 0.0062(16) 0.0000(16) 0.0034(15)
C10 0.035(2) 0.031(2) 0.026(2) 0.0065(17) 0.0045(17) -0.0019(16)
C11 0.047(3) 0.034(2) 0.020(2) 0.0111(19) -0.0006(17) -0.0033(16)
C12 0.043(3) 0.039(2) 0.031(2) 0.0084(19) -0.0072(19) -0.0002(19)
C13 0.034(2) 0.054(3) 0.035(2) 0.014(2) -0.0002(19) 0.008(2)

loop_
_atom_type_symbol
_atom_type_description
_atom_type_scat_dispersion_real
_atom_type_scat_dispersion_imag
_atom_type_scat_source
C C .0033 .0016 'International Tables Vol C Tables 4.2.6.8 and 6.1.1.4'
H H .0000 .0000 'International Tables Vol C Tables 4.2.6.8 and 6.1.1.4'
Cl Cl .1484 .1585 'International Tables Vol C Tables 4.2.6.8 and 6.1.1.4'
N N .0061 .0033 'International Tables Vol C Tables 4.2.6.8 and 6.1.1.4'
Pd Pd -.9988 1.0072 'International Tables Vol C Tables 4.2.6.8 and 6.1.1.4'

loop_
_geom_angle_atom_site_label_1
_geom_angle_atom_site_label_2
_geom_angle_atom_site_label_3
_geom_angle_site_symmetry_1
_geom_angle_site_symmetry_3
_geom_angle
_geom_angle_publ_flag
C9 Pd1 N2 . . 80.99(13) ?
C9 Pd1 N1 . . 95.53(13) ?
N2 Pd1 N1 . . 176.15(11) ?
C9 Pd1 Cl1 . . 173.82(11) ?
N2 Pd1 Cl1 . . 94.30(8) ?
N1 Pd1 Cl1 . . 89.29(8) ?
C5 N1 C1 . . 116.6(3) ?
C5 N1 Pd1 . . 123.1(3) ?
C1 N1 Pd1 . . 120.1(3) ?
C7A N2 C7 . . 20.0(6) ?
C7A N2 Pd1 . . 105.8(5) ?
C7 N2 Pd1 . . 115.1(2) ?
C7A N2 H2A . . 96.6 ?
C7 N2 H2A . . 108.5 ?
Pd1 N2 H2A . . 108.5 ?
C7A N2 H2B . . 128.3 ?
C7 N2 H2B . . 108.5 ?
Pd1 N2 H2B . . 108.5 ?
H2A N2 H2B . . 107.5 ?
N1 C1 C2 . . 123.2(4) ?
N1 C1 H1 . . 118.4 ?
C2 C1 H1 . . 118.4 ?
C3 C2 C1 . . 119.2(4) ?
C3 C2 H2 . . 120.4 ?
C1 C2 H2 . . 120.4 ?
C2 C3 C4 . . 118.6(4) ?
C2 C3 H3 . . 120.7 ?
C4 C3 H3 . . 120.7 ?
C3 C4 C5 . . 119.4(4) ?
C3 C4 H4 . . 120.3 ?
C5 C4 H4 . . 120.3 ?
N1 C5 C4 . . 123.0(4) ?
N1 C5 H5 . . 118.5 ?
C4 C5 H5 . . 118.5 ?
C8 C7 C14 . . 110.3(4) ?
C8 C7 N2 . . 105.5(4) ?
C14 C7 N2 . . 111.1(4) ?
C8 C7 H7 . . 110.0 ?
C14 C7 H7 . . 110.0 ?
N2 C7 H7 . . 110.0 ?
N2 C7A C14A . . 105.3(9) ?
N2 C7A C8 . . 103.8(7) ?
C14A C7A C8 . . 109.1(9) ?
N2 C7A H7A . . 112.7 ?
C14A C7A H7A . . 112.7 ?
C8 C7A H7A . . 112.7 ?
C7A C14A H14D . . 109.5 ?
C7A C14A H14E . . 109.5 ?
H14D C14A H14E . . 109.5 ?
C7A C14A H14F . . 109.5 ?
H14D C14A H14F . . 109.5 ?
H14E C14A H14F . . 109.5 ?
C13 C8 C9 . . 120.8(4) ?
C13 C8 C7 . . 120.0(4) ?
C9 C8 C7 . . 118.9(4) ?
C13 C8 C7A . . 128.5(5) ?
C9 C8 C7A . . 109.3(5) ?
C7 C8 C7A . . 19.3(5) ?
C8 C9 C10 . . 118.1(4) ?
C8 C9 Pd1 . . 115.6(3) ?
C10 C9 Pd1 . . 126.1(3) ?
C11 C10 C9 . . 120.2(4) ?
C11 C10 H10 . . 119.9 ?
C9 C10 H10 . . 119.9 ?
C12 C11 C10 . . 121.0(4) ?
C12 C11 H11 . . 119.5 ?
C10 C11 H11 . . 119.5 ?
C11 C12 C13 . . 119.4(4) ?
C11 C12 H12 . . 120.3 ?
C13 C12 H12 . . 120.3 ?
C12 C13 C8 . . 120.4(4) ?
C12 C13 H13 . . 119.8 ?
C8 C13 H13 . . 119.8 ?

loop_
_geom_bond_atom_site_label_1
_geom_bond_atom_site_label_2
_geom_bond_site_symmetry_2
_geom_bond_distance
_geom_bond_publ_flag
Pd1 C9 . 1.965(4) ?
Pd1 N2 . 2.032(3) ?
Pd1 N1 . 2.043(3) ?
Pd1 Cl1 . 2.4183(10) ?
N1 C5 . 1.336(4) ?
N1 C1 . 1.344(5) ?
N2 C7A . 1.469(11) ?
N2 C7 . 1.523(5) ?
N2 H2A . 0.9200 ?
N2 H2B . 0.9200 ?
C1 C2 . 1.373(5) ?
C1 H1 . 0.9800 ?
C2 C3 . 1.359(5) ?
C2 H2 . 0.9800 ?
C3 C4 . 1.370(5) ?
C3 H3 . 0.9800 ?
C4 C5 . 1.370(5) ?
C4 H4 . 0.9800 ?
C5 H5 . 0.9800 ?
C7 C8 . 1.491(6) ?
C7 C14 . 1.511(7) ?
C7 H7 . 0.9800 ?
C14 H14A . 0.9801 ?
C14 H14B . 0.9801 ?
C14 H14C . 0.9801 ?
C7A C14A . 1.505(13) ?
C7A C8 . 1.580(11) ?
C7A H7A . 0.9800 ?
C14A H14D . 0.9801 ?
C14A H14E . 0.9801 ?
C14A H14F . 0.9801 ?
C8 C13 . 1.387(5) ?
C8 C9 . 1.401(5) ?
C9 C10 . 1.404(5) ?
C10 C11 . 1.387(5) ?
C10 H10 . 0.9800 ?
C11 C12 . 1.380(5) ?
C11 H11 . 0.9800 ?
C12 C13 . 1.383(5) ?
C12 H12 . 0.9800 ?
C13 H13 . 0.9800 ?

loop_
_geom_torsion_atom_site_label_1
_geom_torsion_atom_site_label_2
_geom_torsion_atom_site_label_3
_geom_torsion_atom_site_label_4
_geom_torsion_site_symmetry_1
_geom_torsion_site_symmetry_2
_geom_torsion_site_symmetry_3
_geom_torsion_site_symmetry_4
_geom_torsion
_geom_torsion_publ_flag
C9 Pd1 N1 C5 . . . . -74.6(3) ?
N2 Pd1 N1 C5 . . . . -49.5(19) ?
Cl1 Pd1 N1 C5 . . . . 109.3(3) ?
C9 Pd1 N1 C1 . . . . 111.7(3) ?
N2 Pd1 N1 C1 . . . . 136.8(17) ?
Cl1 Pd1 N1 C1 . . . . -64.4(3) ?
C9 Pd1 N2 C7A . . . . 37.5(6) ?
N1 Pd1 N2 C7A . . . . 12(2) ?
Cl1 Pd1 N2 C7A . . . . -146.5(6) ?
C9 Pd1 N2 C7 . . . . 18.5(3) ?
N1 Pd1 N2 C7 . . . . -6.8(19) ?
Cl1 Pd1 N2 C7 . . . . -165.5(3) ?
C5 N1 C1 C2 . . . . 0.3(6) ?
Pd1 N1 C1 C2 . . . . 174.4(3) ?
N1 C1 C2 C3 . . . . 0.2(7) ?
C1 C2 C3 C4 . . . . 0.0(6) ?
C2 C3 C4 C5 . . . . -0.6(6) ?
C1 N1 C5 C4 . . . . -0.9(6) ?
Pd1 N1 C5 C4 . . . . -174.9(3) ?
C3 C4 C5 N1 . . . . 1.1(6) ?
C7A N2 C7 C8 . . . . -85.5(15) ?
Pd1 N2 C7 C8 . . . . -19.5(4) ?
C7A N2 C7 C14 . . . . 33.9(14) ?
Pd1 N2 C7 C14 . . . . 99.9(4) ?
C7 N2 C7A C14A . . . . -45.6(13) ?
Pd1 N2 C7A C14A . . . . -166.3(7) ?
C7 N2 C7A C8 . . . . 68.9(14) ?
Pd1 N2 C7A C8 . . . . -51.7(8) ?
C14 C7 C8 C13 . . . . 75.2(5) ?
N2 C7 C8 C13 . . . . -164.9(3) ?
C14 C7 C8 C9 . . . . -110.6(4) ?
N2 C7 C8 C9 . . . . 9.4(5) ?
C14 C7 C8 C7A . . . . -46.5(14) ?
N2 C7 C8 C7A . . . . 73.5(14) ?
N2 C7A C8 C13 . . . . -150.9(5) ?
C14A C7A C8 C13 . . . . -39.1(12) ?
N2 C7A C8 C9 . . . . 42.9(9) ?
C14A C7A C8 C9 . . . . 154.7(8) ?
N2 C7A C8 C7 . . . . -80.6(15) ?
C14A C7A C8 C7 . . . . 31.2(11) ?
C13 C8 C9 C10 . . . . 4.0(5) ?
C7 C8 C9 C10 . . . . -170.2(4) ?
C7A C8 C9 C10 . . . . 171.4(6) ?
C13 C8 C9 Pd1 . . . . 179.3(3) ?
C7 C8 C9 Pd1 . . . . 5.0(5) ?
C7A C8 C9 Pd1 . . . . -13.3(6) ?
N2 Pd1 C9 C8 . . . . -12.9(3) ?
N1 Pd1 C9 C8 . . . . 165.5(3) ?
Cl1 Pd1 C9 C8 . . . . -53.4(11) ?
N2 Pd1 C9 C10 . . . . 162.0(3) ?
N1 Pd1 C9 C10 . . . . -19.7(3) ?
Cl1 Pd1 C9 C10 . . . . 121.4(9) ?
C8 C9 C10 C11 . . . . -2.9(5) ?
Pd1 C9 C10 C11 . . . . -177.6(3) ?
C9 C10 C11 C12 . . . . -0.3(6) ?
C10 C11 C12 C13 . . . . 2.4(6) ?
C11 C12 C13 C8 . . . . -1.3(6) ?
C9 C8 C13 C12 . . . . -1.9(6) ?
C7 C8 C13 C12 . . . . 172.2(4) ?
C7A C8 C13 C12 . . . . -166.7(7) ?
